data_4036882
loop_
_publ_author_name
'Wang, Jian'
'Tong, Rongbiao'

_publ_section_title
;
 Total Synthesis of Purported Cephalosporolides H and I, Penisporolide B,
 and Their Stereoisomers.
;
_journal_issue 10
_journal_name_full 'The Journal of organic chemistry'
_journal_page_first 4325
_journal_page_last 4339
_journal_paper_doi 10.1021/acs.joc.6b00788
_journal_volume 81
_journal_year 2016
_chemical_formula_moiety 'C12 H20 O5, 0.5(H2 O)'
_chemical_formula_sum 'C12 H21 O5.5'
_chemical_formula_weight 253.29
_space_group_crystal_system triclinic
_space_group_IT_number 2
_space_group_name_Hall '-P 1'
_space_group_name_H-M_alt 'P -1'
_atom_sites_solution_hydrogens geom
_atom_sites_solution_primary direct
_atom_sites_solution_secondary difmap
_audit_creation_date 2015-05-14
_audit_creation_method
;
Olex2 1.2
(compiled 2015.01.26 svn.r3150 for OlexSys, GUI svn.r4998)
;
_cell_angle_alpha 103.104(3)
_cell_angle_beta 90.658(2)
_cell_angle_gamma 103.730(3)
_cell_formula_units_Z 12
_cell_length_a 10.7852(3)
_cell_length_b 13.2851(4)
_cell_length_c 28.0787(8)
_cell_measurement_reflns_used 12650
_cell_measurement_temperature 99.9(5)
_cell_measurement_theta_max 75.3950
_cell_measurement_theta_min 4.4000
_cell_volume 3797.4(2)
_computing_cell_refinement
'CrysAlisPro, Agilent Technologies, Version 1.171.37.35 (release 13-08-2014 CrysAlis171 .NET) (compiled Aug 13 2014,18:06:01)'
_computing_data_collection
'CrysAlisPro, Agilent Technologies, Version 1.171.37.35 (release 13-08-2014 CrysAlis171 .NET) (compiled Aug 13 2014,18:06:01)'
_computing_data_reduction
'CrysAlisPro, Agilent Technologies, Version 1.171.37.35 (release 13-08-2014 CrysAlis171 .NET) (compiled Aug 13 2014,18:06:01)'
_computing_molecular_graphics 'Olex2 (Dolomanov et al., 2009)'
_computing_publication_material 'Olex2 (Dolomanov et al., 2009)'
_computing_structure_refinement 'XL (Sheldrick, 2008)'
_computing_structure_solution 'ShelXS (Sheldrick, 2008)'
_diffrn_ambient_environment N~2~
_diffrn_ambient_temperature 99.9(5)
_diffrn_detector 'CCD plate'
_diffrn_detector_area_resol_mean 10.3587
_diffrn_detector_type Atlas
_diffrn_measured_fraction_theta_full 0.983
_diffrn_measured_fraction_theta_max 0.983
_diffrn_measurement_details
;
#__ type_ start__ end____ width___ exp.time_
  1 omega   41.00  122.00   1.0000    6.0000
omega____ theta____ kappa____ phi______ frames
    -      110.5703 -125.0000   30.0000 81

#__ type_ start__ end____ width___ exp.time_
  2 omega  -49.00   35.00   1.0000    3.0000
omega____ theta____ kappa____ phi______ frames
    -      -40.8203   37.0000   30.0000 84

#__ type_ start__ end____ width___ exp.time_
  3 omega  -62.00   33.00   1.0000    3.0000
omega____ theta____ kappa____ phi______ frames
    -      -40.8203   57.0000 -150.0000 95

#__ type_ start__ end____ width___ exp.time_
  4 omega   23.00   76.00   1.0000    3.0000
omega____ theta____ kappa____ phi______ frames
    -       40.8203 -125.0000  -60.0000 53

#__ type_ start__ end____ width___ exp.time_
  5 omega   45.00   93.00   1.0000    3.0000
omega____ theta____ kappa____ phi______ frames
    -       40.8203 -125.0000   60.0000 48

#__ type_ start__ end____ width___ exp.time_
  6 omega   36.00   98.00   1.0000    6.0000
omega____ theta____ kappa____ phi______ frames
    -      110.5703  -45.0000  -30.0000 62

#__ type_ start__ end____ width___ exp.time_
  7 omega   80.00  178.00   1.0000    6.0000
omega____ theta____ kappa____ phi______ frames
    -      110.5703   30.0000  -90.0000 98

#__ type_ start__ end____ width___ exp.time_
  8 omega  108.00  178.00   1.0000    6.0000
omega____ theta____ kappa____ phi______ frames
    -      110.5703  125.0000 -150.0000 70

#__ type_ start__ end____ width___ exp.time_
  9 omega   80.00  178.00   1.0000    6.0000
omega____ theta____ kappa____ phi______ frames
    -      110.5703   30.0000    0.0000 98

#__ type_ start__ end____ width___ exp.time_
 10 omega   36.00  138.00   1.0000    6.0000
omega____ theta____ kappa____ phi______ frames
    -      110.5703  -61.0000 -180.0000 102

#__ type_ start__ end____ width___ exp.time_
 11 omega   33.00   90.00   1.0000    6.0000
omega____ theta____ kappa____ phi______ frames
    -      110.5703  -30.0000   90.0000 57

#__ type_ start__ end____ width___ exp.time_
 12 omega   28.00  108.00   1.0000    6.0000
omega____ theta____ kappa____ phi______ frames
    -      110.5703  -94.0000  150.0000 80

#__ type_ start__ end____ width___ exp.time_
 13 omega -117.00  -25.00   1.0000    3.0000
omega____ theta____ kappa____ phi______ frames
    -      -40.8203  -37.0000   60.0000 92
;
_diffrn_measurement_device 'kappa diffractometer'
_diffrn_measurement_device_type 'SuperNova, Dual, Cu at zero, Atlas'
_diffrn_measurement_method '\w scans'
_diffrn_orient_matrix_UB_11 -0.0785276000
_diffrn_orient_matrix_UB_12 -0.1096070000
_diffrn_orient_matrix_UB_13 -0.0294289000
_diffrn_orient_matrix_UB_21 0.0049183000
_diffrn_orient_matrix_UB_22 -0.0457020000
_diffrn_orient_matrix_UB_23 0.0455528000
_diffrn_orient_matrix_UB_31 -0.1246366000
_diffrn_orient_matrix_UB_32 0.0314589000
_diffrn_orient_matrix_UB_33 0.0157306000
_diffrn_radiation_monochromator mirror
_diffrn_radiation_probe x-ray
_diffrn_radiation_type CuK\a
_diffrn_radiation_wavelength 1.54184
_diffrn_reflns_av_R_equivalents 0.0152
_diffrn_reflns_av_unetI/netI 0.0227
_diffrn_reflns_limit_h_max 10
_diffrn_reflns_limit_h_min -12
_diffrn_reflns_limit_k_max 15
_diffrn_reflns_limit_k_min -15
_diffrn_reflns_limit_l_max 33
_diffrn_reflns_limit_l_min -28
_diffrn_reflns_number 21154
_diffrn_reflns_theta_full 66.50
_diffrn_reflns_theta_max 67.00
_diffrn_reflns_theta_min 4.21
_diffrn_source 'sealed X-ray tube'
_diffrn_source_current 0.80
_diffrn_source_power 0.040
_diffrn_source_target Cu
_diffrn_source_type 'SuperNova (Cu) X-ray Source'
_diffrn_source_voltage 50
_exptl_absorpt_coefficient_mu 0.874
_exptl_absorpt_correction_T_max 1.00000
_exptl_absorpt_correction_T_min 0.83942
_exptl_absorpt_correction_type multi-scan
_exptl_absorpt_process_details
'CrysAlisPro, Agilent Technologies, Version 1.171.37.35 (release 13-08-2014 CrysAlis171 .NET) (compiled Aug 13 2014,18:06:01) Empirical absorption correction using spherical harmonics, implemented in SCALE3 ABSPACK scaling algorithm.'
_exptl_crystal_colour colourless
_exptl_crystal_colour_primary colourless
_exptl_crystal_density_diffrn 1.329
_exptl_crystal_density_method 'not measured'
_exptl_crystal_description block
_exptl_crystal_F_000 1644
_exptl_crystal_size_max 0.3
_exptl_crystal_size_mid 0.2
_exptl_crystal_size_min 0.15
_refine_diff_density_max 0.525
_refine_diff_density_min -0.277
_refine_diff_density_rms 0.057
_refine_ls_extinction_method none
_refine_ls_goodness_of_fit_ref 1.000
_refine_ls_hydrogen_treatment constr
_refine_ls_matrix_type full
_refine_ls_number_parameters 981
_refine_ls_number_reflns 13280
_refine_ls_number_restraints 15
_refine_ls_restrained_S_all 1.001
_refine_ls_R_factor_all 0.0495
_refine_ls_R_factor_gt 0.0454
_refine_ls_shift/su_max 0.001
_refine_ls_shift/su_mean 0.000
_refine_ls_structure_factor_coef Fsqd
_refine_ls_weighting_details 'calc w=1/[\s^2^(Fo^2^)+(0.0680P)^2^+1.6250P] where P=(Fo^2^+2Fc^2^)/3'
_refine_ls_weighting_scheme calc
_refine_ls_wR_factor_gt 0.1183
_refine_ls_wR_factor_ref 0.1217
_reflns_number_gt 11851
_reflns_number_total 13280
_reflns_threshold_expression >2sigma(I)
_cod_data_source_file jo6b00788_si_004.cif
_cod_data_source_block jwang5cult
_cod_original_cell_volume 3797.35(19)
_cod_original_formula_sum 'C12 H21 O5.50'
_cod_database_code 4036882
_chemical_oxdiff_formula 'Ph2 O5 '
_reflns_odcompleteness_completeness 98.57
_reflns_odcompleteness_iscentric 1
_reflns_odcompleteness_theta 68.13
_olex2_refinement_description
;
1. Fixed Uiso
 At 1.2 times of:
  All C(H) groups, All C(H,H) groups, All C(H,H,H,H) groups
 At 1.5 times of:
  All C(H,H,H) groups, All O(H) groups, All O(H,H) groups
2. Restrained distances
 O5F-C6F
 1.22 with sigma of 0.02
 C7F-C6F \\sim C8F-C7F \\sim C9E-C8F
 with sigma of 0.02
 O5E-C6E \\sim O5F-C6F
 with sigma of 0.02
 C5E-C4E \\sim C6E-C5E \\sim C7E-C6E \\sim C8E-C7E \\sim C9E-C8E
 with sigma of 0.02
3. Others
 Fixed Sof: O5E(0.85) O5F(0.15) H5EA(0.8) H5EB(0.8) H5EC(0.2) H5ED(0.2)
 C6E(0.8) C7E(0.8) H7EA(0.8) H7EB(0.8) C8E(0.8) H8EA(0.8) H8EB(0.8) C6F(0.2)
 C7F(0.2) H7FA(0.2) H7FB(0.2) C8F(0.2) H8FA(0.2) H8FB(0.2) H9E(0.8) H9EA(0.2)
4.a Free rotating group:
 O1W(H1WA,H1WB), O2W(H2WA,H2WB), O3W(H3WA,H3WB)
4.b Ternary CH refined with riding coordinates:
 C3(H3A), C4(H4A), C9(H9), C3A(H3AB), C4A(H4AB), C9A(H9A), C3B(H3BA),
 C4B(H4BA), C9B(H9B), C3C(H3CA), C4C(H4CA), C9C(H9C), C3D(H3DA), C4D(H4DA),
 C9D(H9D), C3E(H3EA), C4E(H4EA), C9E(H9E), C9E(H9EA)
4.c Secondary CH2 refined with riding coordinates:
 C5(H5A,H5B), C7(H7A,H7B), C8(H8A,H8B), C5A(H5AA,H5AB), C7A(H7AA,H7AB),
 C8A(H8AA,H8AB), C5B(H5BA,H5BB), C7B(H7BA,H7BB), C8B(H8BA,H8BB), C5C(H5CA,H5CB),
  C7C(H7CA,H7CB), C8C(H8CA,H8CB), C5D(H5DA,H5DB), C7D(H7DA,H7DB), C8D(H8DA,
 H8DB), C5E(H5EA,H5EB), C5E(H5EC,H5ED), C7E(H7EA,H7EB), C8E(H8EA,H8EB),
 C7F(H7FA,H7FB), C8F(H8FA,H8FB)
4.d Idealised Me refined as rotating group:
 C10(H10D,H10E,H10F), C11(H11D,H11E,H11F), C12(H12D,H12E,H12F), C10A(H10G,H10H,
 H10I), C11A(H11G,H11H,H11I), C12A(H12G,H12H,H12I), C10B(H10J,H10K,H10L),
 C11B(H11J,H11K,H11L), C12B(H12J,H12K,H12L), C10C(H10M,H10N,H10O), C11C(H11M,
 H11N,H11O), C12C(H12M,H12N,H12O), C10D(H10P,H10Q,H10R), C11D(H11P,H11Q,H11R),
 C12D(H12P,H12Q,H12R), C10E(H10A,H10B,H10C), C11E(H11A,H11B,H11C), C12E(H12A,
 H12B,H12C)
4.e Idealised tetrahedral OH refined as rotating group:
 O3(H3), O4(H4), O3A(H3AA), O4A(H4AA), O3B(H3B), O4B(H4B), O3C(H3C), O4C(H4C),
 O3D(H3D), O4D(H4D), O3E(H3E), O4E(H4E)
;
_olex2_date_sample_data_collection 2015-02-17
_olex2_submission_special_instructions 'No special instructions were received'

loop_
_space_group_symop_id
_space_group_symop_operation_xyz
1 'x, y, z'
2 '-x, -y, -z'

loop_
_atom_site_label
_atom_site_type_symbol
_atom_site_fract_x
_atom_site_fract_y
_atom_site_fract_z
_atom_site_U_iso_or_equiv
_atom_site_adp_type
_atom_site_occupancy
_atom_site_calc_flag
_atom_site_disorder_assembly
_atom_site_disorder_group
_atom_site_refinement_flags_posn
O1 O 0.06932(9) 0.83872(7) 0.08360(3) 0.0160(2) Uani 1 d . . .
O2 O -0.12107(9) 0.84701(8) 0.11385(4) 0.0220(2) Uani 1 d . . .
O3 O -0.05749(10) 0.64877(8) 0.20341(3) 0.0199(2) Uani 1 d . . .
H3 H 0.0010 0.6167 0.2031 0.030 Uiso 1 calc . . GR
O4 O -0.13134(9) 0.48651(7) 0.12267(4) 0.0177(2) Uani 1 d . . .
H4 H -0.2073 0.4916 0.1247 0.027 Uiso 1 calc . . GR
O5 O 0.13195(9) 0.60771(8) 0.04165(4) 0.0210(2) Uani 1 d . . .
C1 C -0.01782(13) 0.82785(10) 0.11711(5) 0.0144(3) Uani 1 d . . .
C2 C 0.02590(13) 0.78750(10) 0.15957(5) 0.0147(3) Uani 1 d . . .
C3 C -0.06764(13) 0.67668(10) 0.15787(5) 0.0142(3) Uani 1 d . . .
H3A H -0.1565 0.6850 0.1535 0.017 Uiso 1 calc . . R
C4 C -0.05198(13) 0.58443(10) 0.11565(5) 0.0144(3) Uani 1 d . . .
H4A H 0.0391 0.5798 0.1176 0.017 Uiso 1 calc . . R
C5 C -0.08349(13) 0.59779(11) 0.06440(5) 0.0156(3) Uani 1 d . . .
H5A H -0.1390 0.5296 0.0454 0.019 Uiso 1 calc . . R
H5B H -0.1336 0.6522 0.0679 0.019 Uiso 1 calc . . R
C6 C 0.03059(14) 0.63004(11) 0.03483(5) 0.0178(3) Uani 1 d . . .
C7 C 0.00960(15) 0.67841(12) -0.00746(5) 0.0238(3) Uani 1 d . . .
H7A H -0.0463 0.6222 -0.0334 0.029 Uiso 1 calc . . R
H7B H 0.0931 0.7005 -0.0212 0.029 Uiso 1 calc . . R
C8 C -0.05014(14) 0.77508(12) 0.00430(5) 0.0234(3) Uani 1 d . . .
H8A H -0.0656 0.7956 -0.0266 0.028 Uiso 1 calc . . R
H8B H -0.1341 0.7535 0.0178 0.028 Uiso 1 calc . . R
C9 C 0.03129(14) 0.87167(12) 0.04041(5) 0.0199(3) Uani 1 d . . .
H9 H -0.0206 0.9251 0.0508 0.024 Uiso 1 calc . . R
C10 C 0.15394(15) 0.92504(12) 0.02140(6) 0.0254(3) Uani 1 d . . .
H10D H 0.2009 0.8716 0.0078 0.038 Uiso 1 calc . . GR
H10E H 0.2066 0.9791 0.0483 0.038 Uiso 1 calc . . GR
H10F H 0.1339 0.9591 -0.0042 0.038 Uiso 1 calc . . GR
C11 C 0.00688(15) 0.86774(11) 0.20631(5) 0.0226(3) Uani 1 d . . .
H11D H -0.0834 0.8695 0.2071 0.034 Uiso 1 calc . . GR
H11E H 0.0595 0.9389 0.2063 0.034 Uiso 1 calc . . GR
H11F H 0.0325 0.8459 0.2352 0.034 Uiso 1 calc . . GR
C12 C 0.16602(13) 0.78250(11) 0.15952(5) 0.0190(3) Uani 1 d . . .
H12D H 0.2208 0.8540 0.1618 0.029 Uiso 1 calc . . GR
H12E H 0.1796 0.7343 0.1291 0.029 Uiso 1 calc . . GR
H12F H 0.1875 0.7561 0.1876 0.029 Uiso 1 calc . . GR
O1A O 0.56387(9) 0.84158(7) 0.32333(3) 0.0151(2) Uani 1 d . . .
O2A O 0.38395(9) 0.85319(8) 0.28582(4) 0.0206(2) Uani 1 d . . .
O3A O 0.46146(9) 0.62726(8) 0.16601(3) 0.0170(2) Uani 1 d . . .
H3AA H 0.3937 0.5906 0.1496 0.026 Uiso 1 calc . . GR
O4A O 0.34138(9) 0.48279(7) 0.21641(4) 0.0180(2) Uani 1 d . . .
H4AA H 0.3800 0.4451 0.1969 0.027 Uiso 1 calc . . GR
O5A O 0.59520(10) 0.61450(8) 0.33075(4) 0.0237(2) Uani 1 d . . .
C1A C 0.48389(13) 0.82714(10) 0.28402(5) 0.0143(3) Uani 1 d . . .
C2A C 0.53270(13) 0.77364(10) 0.23624(5) 0.0141(3) Uani 1 d . . .
C3A C 0.43383(12) 0.66554(10) 0.21541(5) 0.0136(3) Uani 1 d . . .
H3AB H 0.3466 0.6792 0.2151 0.016 Uiso 1 calc . . R
C4A C 0.43197(13) 0.57804(10) 0.24336(5) 0.0155(3) Uani 1 d . . .
H4AB H 0.5189 0.5640 0.2444 0.019 Uiso 1 calc . . R
C5A C 0.38865(13) 0.60254(11) 0.29547(5) 0.0176(3) Uani 1 d . . .
H5AA H 0.3410 0.6585 0.2982 0.021 Uiso 1 calc . . R
H5AB H 0.3282 0.5376 0.3006 0.021 Uiso 1 calc . . R
C6A C 0.49399(14) 0.63907(11) 0.33638(5) 0.0190(3) Uani 1 d . . .
C7A C 0.46262(16) 0.69681(12) 0.38601(5) 0.0261(3) Uani 1 d . . .
H7AA H 0.5390 0.7143 0.4091 0.031 Uiso 1 calc . . R
H7AB H 0.3934 0.6476 0.3983 0.031 Uiso 1 calc . . R
C8A C 0.42113(14) 0.79922(12) 0.38683(5) 0.0230(3) Uani 1 d . . .
H8AA H 0.3427 0.7816 0.3648 0.028 Uiso 1 calc . . R
H8AB H 0.3990 0.8282 0.4204 0.028 Uiso 1 calc . . R
C9A C 0.52125(13) 0.88551(11) 0.37133(5) 0.0177(3) Uani 1 d . . .
H9A H 0.4823 0.9455 0.3688 0.021 Uiso 1 calc . . R
C10A C 0.64181(14) 0.92931(12) 0.40519(5) 0.0214(3) Uani 1 d . . .
H10G H 0.6848 0.8722 0.4054 0.032 Uiso 1 calc . . GR
H10H H 0.6195 0.9575 0.4385 0.032 Uiso 1 calc . . GR
H10I H 0.6992 0.9866 0.3936 0.032 Uiso 1 calc . . GR
C11A C 0.53233(14) 0.84753(11) 0.20119(5) 0.0194(3) Uani 1 d . . .
H11G H 0.5648 0.8179 0.1700 0.029 Uiso 1 calc . . GR
H11H H 0.5871 0.9184 0.2159 0.029 Uiso 1 calc . . GR
H11I H 0.4448 0.8533 0.1953 0.029 Uiso 1 calc . . GR
C12A C 0.66738(13) 0.75775(11) 0.24244(5) 0.0175(3) Uani 1 d . . .
H12G H 0.6688 0.7149 0.2665 0.026 Uiso 1 calc . . GR
H12H H 0.7282 0.8273 0.2538 0.026 Uiso 1 calc . . GR
H12I H 0.6914 0.7208 0.2109 0.026 Uiso 1 calc . . GR
O1B O 0.42610(9) 0.15825(7) 0.00881(3) 0.01422(19) Uani 1 d . . .
O2B O 0.60815(9) 0.15891(8) 0.04898(3) 0.0181(2) Uani 1 d . . .
O3B O 0.50753(9) 0.37380(8) 0.16714(3) 0.0191(2) Uani 1 d . . .
H3B H 0.5743 0.4067 0.1851 0.029 Uiso 1 calc . . GR
O4B O 0.62965(9) 0.52045(7) 0.11757(4) 0.0181(2) Uani 1 d . . .
H4B H 0.5903 0.5572 0.1372 0.027 Uiso 1 calc . . GR
O5B O 0.37493(10) 0.38393(8) 0.00316(4) 0.0226(2) Uani 1 d . . .
C1B C 0.50391(12) 0.17771(10) 0.04916(5) 0.0130(3) Uani 1 d . . .
C2B C 0.44755(13) 0.22714(10) 0.09595(5) 0.0142(3) Uani 1 d . . .
C3B C 0.54068(13) 0.33743(10) 0.11824(5) 0.0143(3) Uani 1 d . . .
H3BA H 0.6295 0.3273 0.1198 0.017 Uiso 1 calc . . R
C4B C 0.54049(13) 0.42472(10) 0.09041(5) 0.0152(3) Uani 1 d . . .
H4BA H 0.4529 0.4376 0.0894 0.018 Uiso 1 calc . . R
C5B C 0.58411(13) 0.40136(10) 0.03834(5) 0.0156(3) Uani 1 d . . .
H5BA H 0.6427 0.4671 0.0332 0.019 Uiso 1 calc . . R
H5BB H 0.6338 0.3467 0.0356 0.019 Uiso 1 calc . . R
C6B C 0.47801(13) 0.36266(11) -0.00265(5) 0.0177(3) Uani 1 d . . .
C7B C 0.51090(15) 0.30742(12) -0.05256(5) 0.0231(3) Uani 1 d . . .
H7BA H 0.5731 0.3603 -0.0657 0.028 Uiso 1 calc . . R
H7BB H 0.4324 0.2835 -0.0748 0.028 Uiso 1 calc . . R
C8B C 0.56685(14) 0.21137(11) -0.05361(5) 0.0202(3) Uani 1 d . . .
H8BA H 0.5915 0.1856 -0.0872 0.024 Uiso 1 calc . . R
H8BB H 0.6456 0.2349 -0.0315 0.024 Uiso 1 calc . . R
C9B C 0.47622(13) 0.11863(11) -0.03845(5) 0.0160(3) Uani 1 d . . .
H9B H 0.5240 0.0645 -0.0349 0.019 Uiso 1 calc . . R
C10B C 0.35918(14) 0.06493(11) -0.07347(5) 0.0197(3) Uani 1 d . . .
H10J H 0.3075 0.0049 -0.0620 0.030 Uiso 1 calc . . GR
H10K H 0.3861 0.0387 -0.1062 0.030 Uiso 1 calc . . GR
H10L H 0.3083 0.1164 -0.0749 0.030 Uiso 1 calc . . GR
C11B C 0.44798(14) 0.15319(11) 0.13089(5) 0.0197(3) Uani 1 d . . .
H11J H 0.3973 0.0813 0.1153 0.030 Uiso 1 calc . . GR
H11K H 0.4108 0.1804 0.1614 0.030 Uiso 1 calc . . GR
H11L H 0.5361 0.1508 0.1382 0.030 Uiso 1 calc . . GR
C12B C 0.31108(13) 0.23807(11) 0.08788(5) 0.0175(3) Uani 1 d . . .
H12J H 0.3097 0.2818 0.0642 0.026 Uiso 1 calc . . GR
H12K H 0.2824 0.2721 0.1191 0.026 Uiso 1 calc . . GR
H12L H 0.2538 0.1672 0.0752 0.026 Uiso 1 calc . . GR
O1C O 0.91807(9) 0.16455(7) 0.24962(3) 0.0161(2) Uani 1 d . . .
O2C O 1.10726(10) 0.16139(8) 0.21743(4) 0.0216(2) Uani 1 d . . .
O3C O 1.02438(9) 0.35103(8) 0.12712(3) 0.0184(2) Uani 1 d . . .
H3C H 0.9678 0.3853 0.1286 0.028 Uiso 1 calc . . GR
O4C O 1.10157(9) 0.51565(7) 0.20693(4) 0.0190(2) Uani 1 d . . .
H4C H 1.1792 0.5155 0.2093 0.029 Uiso 1 calc . . GR
O5C O 0.84399(9) 0.39356(8) 0.29031(4) 0.0204(2) Uani 1 d . . .
C1C C 1.00166(13) 0.17690(10) 0.21516(5) 0.0140(3) Uani 1 d . . .
C2C C 0.95141(13) 0.21382(10) 0.17284(5) 0.0141(3) Uani 1 d . . .
C3C C 1.04070(13) 0.32559(10) 0.17298(5) 0.0139(3) Uani 1 d . . .
H3CA H 1.1309 0.3198 0.1765 0.017 Uiso 1 calc . . R
C4C C 1.02439(13) 0.41772(10) 0.21496(5) 0.0155(3) Uani 1 d . . .
H4CA H 0.9328 0.4210 0.2133 0.019 Uiso 1 calc . . R
C5C C 1.05846(13) 0.40652(11) 0.26634(5) 0.0167(3) Uani 1 d . . .
H5CA H 1.1102 0.3532 0.2629 0.020 Uiso 1 calc . . R
H5CB H 1.1132 0.4756 0.2848 0.020 Uiso 1 calc . . R
C6C C 0.94647(14) 0.37376(10) 0.29683(5) 0.0172(3) Uani 1 d . . .
C7C C 0.97254(15) 0.32822(12) 0.33957(5) 0.0222(3) Uani 1 d . . .
H7CA H 0.8900 0.3032 0.3534 0.027 Uiso 1 calc . . R
H7CB H 1.0261 0.3867 0.3652 0.027 Uiso 1 calc . . R
C8C C 1.03916(14) 0.23566(12) 0.32862(5) 0.0229(3) Uani 1 d . . .
H8CA H 1.1222 0.2602 0.3150 0.027 Uiso 1 calc . . R
H8CB H 1.0573 0.2174 0.3598 0.027 Uiso 1 calc . . R
C9C C 0.96200(14) 0.13530(11) 0.29293(5) 0.0197(3) Uani 1 d . . .
H9C H 1.0182 0.0853 0.2827 0.024 Uiso 1 calc . . R
C10C C 0.84345(15) 0.07747(12) 0.31262(6) 0.0255(3) Uani 1 d . . .
H10M H 0.7890 0.1266 0.3237 0.038 Uiso 1 calc . . GR
H10N H 0.8680 0.0509 0.3402 0.038 Uiso 1 calc . . GR
H10O H 0.7963 0.0174 0.2867 0.038 Uiso 1 calc . . GR
C11C C 0.96858(14) 0.13327(11) 0.12601(5) 0.0199(3) Uani 1 d . . .
H11M H 1.0595 0.1347 0.1236 0.030 Uiso 1 calc . . GR
H11N H 0.9366 0.1523 0.0973 0.030 Uiso 1 calc . . GR
H11O H 0.9205 0.0615 0.1273 0.030 Uiso 1 calc . . GR
C12C C 0.81032(13) 0.21574(11) 0.17451(5) 0.0185(3) Uani 1 d . . .
H12M H 0.7581 0.1438 0.1731 0.028 Uiso 1 calc . . GR
H12N H 0.7847 0.2405 0.1465 0.028 Uiso 1 calc . . GR
H12O H 0.7977 0.2642 0.2050 0.028 Uiso 1 calc . . GR
O1D O 0.41747(9) 0.16343(7) 0.34434(3) 0.0150(2) Uani 1 d . . .
O2D O 0.60781(9) 0.15884(8) 0.37637(4) 0.0193(2) Uani 1 d . . .
O3D O 0.54665(10) 0.35894(8) 0.50579(3) 0.0212(2) Uani 1 d . . .
H3D H 0.4865 0.3890 0.5122 0.032 Uiso 1 calc . . GR
O4D O 0.61922(9) 0.51949(7) 0.45947(4) 0.0205(2) Uani 1 d . . .
H4D H 0.6960 0.5166 0.4578 0.031 Uiso 1 calc . . GR
O5D O 0.35031(10) 0.39466(8) 0.35117(4) 0.0230(2) Uani 1 d . . .
C1D C 0.50372(13) 0.17721(10) 0.38157(5) 0.0137(3) Uani 1 d . . .
C2D C 0.45877(13) 0.22018(10) 0.43180(5) 0.0154(3) Uani 1 d . . .
C3D C 0.55447(13) 0.33016(10) 0.45415(5) 0.0154(3) Uani 1 d . . .
H3DA H 0.6427 0.3207 0.4482 0.018 Uiso 1 calc . . R
C4D C 0.53823(13) 0.42159(10) 0.43129(5) 0.0166(3) Uani 1 d . . .
H4DA H 0.4475 0.4269 0.4340 0.020 Uiso 1 calc . . R
C5D C 0.56690(13) 0.40657(11) 0.37719(5) 0.0170(3) Uani 1 d . . .
H5DA H 0.6217 0.4745 0.3727 0.020 Uiso 1 calc . . R
H5DB H 0.6171 0.3522 0.3694 0.020 Uiso 1 calc . . R
C6D C 0.45127(14) 0.37306(10) 0.34018(5) 0.0186(3) Uani 1 d . . .
C7D C 0.47234(15) 0.32375(12) 0.28784(5) 0.0241(3) Uani 1 d . . .
H7DA H 0.5256 0.3802 0.2739 0.029 Uiso 1 calc . . R
H7DB H 0.3883 0.2989 0.2689 0.029 Uiso 1 calc . . R
C8D C 0.53630(14) 0.22978(12) 0.27991(5) 0.0226(3) Uani 1 d . . .
H8DA H 0.5531 0.2098 0.2449 0.027 Uiso 1 calc . . R
H8DB H 0.6199 0.2536 0.2991 0.027 Uiso 1 calc . . R
C9D C 0.45744(14) 0.13089(11) 0.29451(5) 0.0180(3) Uani 1 d . . .
H9D H 0.5115 0.0791 0.2941 0.022 Uiso 1 calc . . R
C10D C 0.33591(14) 0.07554(12) 0.26263(5) 0.0216(3) Uani 1 d . . .
H10P H 0.2919 0.0126 0.2739 0.032 Uiso 1 calc . . GR
H10Q H 0.3568 0.0535 0.2286 0.032 Uiso 1 calc . . GR
H10R H 0.2801 0.1246 0.2647 0.032 Uiso 1 calc . . GR
C11D C 0.47286(15) 0.14145(11) 0.46311(5) 0.0214(3) Uani 1 d . . .
H11P H 0.4189 0.0705 0.4479 0.032 Uiso 1 calc . . GR
H11Q H 0.4463 0.1659 0.4961 0.032 Uiso 1 calc . . GR
H11R H 0.5624 0.1379 0.4652 0.032 Uiso 1 calc . . GR
C12D C 0.31984(13) 0.22873(11) 0.43062(5) 0.0205(3) Uani 1 d . . .
H12P H 0.3078 0.2722 0.4078 0.031 Uiso 1 calc . . GR
H12Q H 0.3000 0.2622 0.4635 0.031 Uiso 1 calc . . GR
H12R H 0.2627 0.1573 0.4197 0.031 Uiso 1 calc . . GR
O1E O 1.06402(9) 0.84109(7) 0.41627(3) 0.0166(2) Uani 1 d . . .
O2E O 0.88897(10) 0.85473(8) 0.45749(4) 0.0242(2) Uani 1 d . . .
O3E O 0.98009(10) 0.63071(8) 0.52891(4) 0.0218(2) Uani 1 d . . .
H3E H 0.9128 0.6020 0.5404 0.033 Uiso 1 calc . . GR
O4E O 0.85678(9) 0.48416(8) 0.44741(4) 0.0210(2) Uani 1 d . . .
H4E H 0.8960 0.4504 0.4616 0.031 Uiso 1 calc . . GR
O5E O 1.09777(14) 0.61650(10) 0.35936(5) 0.0179(3) Uiso 0.85 d A 1 D
O5F O 1.1266(8) 0.6073(7) 0.3724(3) 0.029(2) Uiso 0.15 d A 2 D
C1E C 0.98854(13) 0.82865(10) 0.45335(5) 0.0154(3) Uani 1 d . . .
C2E C 1.04265(13) 0.77726(11) 0.48982(5) 0.0157(3) Uani 1 d . . .
C3E C 0.94772(13) 0.66798(10) 0.48775(5) 0.0152(3) Uani 1 d . . .
H3EA H 0.8597 0.6798 0.4911 0.018 Uiso 1 calc . . R
C4E C 0.94465(13) 0.57976(11) 0.44092(5) 0.0173(3) Uani 1 d . . D
H4EA H 1.0320 0.5669 0.4368 0.021 Uiso 1 calc . . R
C5E C 0.89623(13) 0.60292(11) 0.39410(5) 0.0183(3) Uani 1 d . . D
H5EA H 0.8355 0.5371 0.3755 0.022 Uiso 0.80 calc B 1 R
H5EB H 0.8472 0.6577 0.4038 0.022 Uiso 0.80 calc B 1 R
H5EC H 0.8560 0.6638 0.4019 0.022 Uiso 0.20 calc B 2 R
H5ED H 0.8330 0.5398 0.3746 0.022 Uiso 0.20 calc B 2 R
C6E C 0.9941(2) 0.64046(16) 0.35966(7) 0.0136(5) Uiso 0.80 d A 1 D
C7E C 0.9552(2) 0.69648(15) 0.32274(7) 0.0181(4) Uiso 0.80 d A 1 D
H7EA H 0.8839 0.6462 0.3007 0.022 Uiso 0.80 calc A 1 R
H7EB H 1.0282 0.7140 0.3025 0.022 Uiso 0.80 calc A 1 R
C8E C 0.9138(2) 0.79877(17) 0.34454(8) 0.0176(5) Uiso 0.80 d A 1 D
H8EA H 0.8884 0.8278 0.3175 0.021 Uiso 0.80 calc A 1 R
H8EB H 0.8377 0.7811 0.3633 0.021 Uiso 0.80 calc A 1 R
C6F C 1.0227(9) 0.6312(7) 0.3647(3) 0.019(2) Uiso 0.20 d A 2 D
C7F C 0.9937(10) 0.6836(7) 0.3233(3) 0.026(2) Uiso 0.20 d A 2 D
H7FA H 1.0744 0.7059 0.3077 0.031 Uiso 0.20 calc A 2 R
H7FB H 0.9342 0.6286 0.2980 0.031 Uiso 0.20 calc A 2 R
C8F C 0.9365(10) 0.7795(7) 0.3378(4) 0.029(3) Uiso 0.20 d A 2 D
H8FA H 0.8522 0.7552 0.3506 0.035 Uiso 0.20 calc A 2 R
H8FB H 0.9205 0.8025 0.3077 0.035 Uiso 0.20 calc A 2 R
C9E C 1.01668(14) 0.88379(12) 0.37790(5) 0.0207(3) Uani 1 d . . D
H9E H 0.9785 0.9436 0.3939 0.025 Uiso 0.80 calc A 1 R
H9EA H 0.9654 0.9367 0.3905 0.025 Uiso 0.20 calc A 2 R
C10E C 1.13451(15) 0.92937(12) 0.35336(6) 0.0261(3) Uani 1 d A . .
H10A H 1.1968 0.9812 0.3781 0.039 Uiso 1 calc . . GR
H10B H 1.1102 0.9647 0.3289 0.039 Uiso 1 calc . . GR
H10C H 1.1727 0.8716 0.3372 0.039 Uiso 1 calc . . GR
C11E C 1.04355(15) 0.85141(12) 0.54055(5) 0.0233(3) Uani 1 d . . .
H11A H 1.0942 0.9232 0.5406 0.035 Uiso 1 calc . . GR
H11B H 1.0814 0.8243 0.5654 0.035 Uiso 1 calc . . GR
H11C H 0.9556 0.8540 0.5480 0.035 Uiso 1 calc . . GR
C12E C 1.17841(13) 0.76570(12) 0.48042(5) 0.0217(3) Uani 1 d . . .
H12A H 1.1792 0.7218 0.4473 0.032 Uiso 1 calc . . GR
H12B H 1.2071 0.7315 0.5045 0.032 Uiso 1 calc . . GR
H12C H 1.2360 0.8364 0.4834 0.032 Uiso 1 calc . . GR
O1W O 0.24804(9) 0.50760(8) 0.10799(4) 0.0208(2) Uani 1 d . . .
H1WA H 0.1888 0.4584 0.1142 0.031 Uiso 1 d . . G
H1WB H 0.2207 0.5318 0.0854 0.031 Uiso 1 d . . G
O2W O 0.23143(10) 0.48868(9) 0.43893(4) 0.0235(2) Uani 1 d . . .
H2WA H 0.2941 0.5349 0.4557 0.035 Uiso 1 d . . G
H2WB H 0.2561 0.4605 0.4116 0.035 Uiso 1 d . . G
O3W O 0.72283(10) 0.48940(8) 0.22486(4) 0.0217(2) Uani 1 d . . .
H3WA H 0.7523 0.4629 0.2460 0.032 Uiso 1 d . . G
H3WB H 0.7816 0.5386 0.2184 0.032 Uiso 1 d . . G

loop_
_atom_site_aniso_label
_atom_site_aniso_U_11
_atom_site_aniso_U_22
_atom_site_aniso_U_33
_atom_site_aniso_U_23
_atom_site_aniso_U_13
_atom_site_aniso_U_12
O1 0.0157(5) 0.0179(5) 0.0155(5) 0.0071(4) 0.0008(4) 0.0036(4)
O2 0.0200(5) 0.0246(5) 0.0270(5) 0.0105(4) 0.0046(4) 0.0120(4)
O3 0.0261(5) 0.0211(5) 0.0155(5) 0.0080(4) 0.0027(4) 0.0077(4)
O4 0.0161(5) 0.0137(5) 0.0244(5) 0.0075(4) 0.0033(4) 0.0029(4)
O5 0.0209(5) 0.0204(5) 0.0216(5) 0.0033(4) 0.0063(4) 0.0062(4)
C1 0.0169(7) 0.0104(6) 0.0149(6) 0.0021(5) 0.0010(5) 0.0023(5)
C2 0.0169(7) 0.0145(6) 0.0127(6) 0.0033(5) 0.0008(5) 0.0034(5)
C3 0.0154(6) 0.0150(6) 0.0131(6) 0.0048(5) 0.0025(5) 0.0037(5)
C4 0.0140(6) 0.0125(6) 0.0167(7) 0.0041(5) 0.0025(5) 0.0026(5)
C5 0.0168(7) 0.0145(6) 0.0143(6) 0.0022(5) 0.0007(5) 0.0027(5)
C6 0.0226(7) 0.0133(6) 0.0140(6) -0.0003(5) 0.0016(5) 0.0013(5)
C7 0.0298(8) 0.0246(8) 0.0152(7) 0.0053(6) 0.0027(6) 0.0026(6)
C8 0.0233(8) 0.0276(8) 0.0207(7) 0.0122(6) -0.0019(6) 0.0026(6)
C9 0.0222(7) 0.0227(7) 0.0194(7) 0.0123(6) 0.0015(6) 0.0071(6)
C10 0.0291(8) 0.0221(7) 0.0230(7) 0.0091(6) 0.0023(6) -0.0012(6)
C11 0.0285(8) 0.0182(7) 0.0177(7) 0.0003(6) 0.0034(6) 0.0025(6)
C12 0.0156(7) 0.0206(7) 0.0210(7) 0.0073(5) -0.0027(5) 0.0024(5)
O1A 0.0188(5) 0.0143(4) 0.0116(4) 0.0019(4) 0.0021(4) 0.0039(4)
O2A 0.0212(5) 0.0233(5) 0.0201(5) 0.0040(4) 0.0028(4) 0.0124(4)
O3A 0.0178(5) 0.0193(5) 0.0115(4) 0.0001(4) 0.0006(4) 0.0031(4)
O4A 0.0185(5) 0.0130(5) 0.0194(5) -0.0002(4) -0.0009(4) 0.0020(4)
O5A 0.0281(6) 0.0190(5) 0.0247(5) 0.0088(4) -0.0044(4) 0.0043(4)
C1A 0.0194(7) 0.0093(6) 0.0143(6) 0.0044(5) 0.0024(5) 0.0023(5)
C2A 0.0168(7) 0.0130(6) 0.0126(6) 0.0029(5) 0.0019(5) 0.0036(5)
C3A 0.0141(6) 0.0150(6) 0.0120(6) 0.0024(5) 0.0010(5) 0.0050(5)
C4A 0.0171(7) 0.0117(6) 0.0159(6) 0.0017(5) -0.0020(5) 0.0017(5)
C5A 0.0216(7) 0.0137(6) 0.0173(7) 0.0052(5) 0.0012(5) 0.0023(5)
C6A 0.0257(8) 0.0123(6) 0.0190(7) 0.0073(5) -0.0010(6) 0.0015(6)
C7A 0.0381(9) 0.0207(7) 0.0172(7) 0.0069(6) 0.0015(6) 0.0002(6)
C8A 0.0257(8) 0.0242(7) 0.0158(7) 0.0012(6) 0.0074(6) 0.0028(6)
C9A 0.0224(7) 0.0167(7) 0.0130(6) 0.0000(5) 0.0039(5) 0.0059(6)
C10A 0.0259(8) 0.0213(7) 0.0149(7) 0.0021(5) -0.0001(6) 0.0037(6)
C11A 0.0252(7) 0.0187(7) 0.0156(7) 0.0080(5) 0.0019(5) 0.0039(6)
C12A 0.0147(7) 0.0191(7) 0.0172(7) 0.0011(5) 0.0021(5) 0.0041(5)
O1B 0.0154(5) 0.0149(5) 0.0123(4) 0.0024(4) 0.0011(4) 0.0045(4)
O2B 0.0187(5) 0.0193(5) 0.0186(5) 0.0038(4) 0.0009(4) 0.0097(4)
O3B 0.0212(5) 0.0192(5) 0.0134(5) -0.0012(4) 0.0015(4) 0.0027(4)
O4B 0.0164(5) 0.0121(5) 0.0223(5) -0.0011(4) 0.0007(4) 0.0021(4)
O5B 0.0216(5) 0.0206(5) 0.0283(5) 0.0112(4) -0.0026(4) 0.0055(4)
C1B 0.0160(7) 0.0094(6) 0.0140(6) 0.0041(5) 0.0014(5) 0.0026(5)
C2B 0.0154(7) 0.0133(6) 0.0135(6) 0.0025(5) 0.0019(5) 0.0033(5)
C3B 0.0158(6) 0.0144(6) 0.0122(6) 0.0012(5) 0.0019(5) 0.0045(5)
C4B 0.0134(6) 0.0118(6) 0.0188(7) 0.0010(5) -0.0001(5) 0.0021(5)
C5B 0.0170(7) 0.0123(6) 0.0182(7) 0.0053(5) 0.0012(5) 0.0037(5)
C6B 0.0211(7) 0.0122(6) 0.0210(7) 0.0091(5) -0.0003(6) 0.0017(5)
C7B 0.0304(8) 0.0195(7) 0.0182(7) 0.0078(6) -0.0002(6) 0.0010(6)
C8B 0.0206(7) 0.0237(7) 0.0148(6) 0.0032(5) 0.0045(5) 0.0037(6)
C9B 0.0189(7) 0.0174(7) 0.0123(6) 0.0013(5) 0.0026(5) 0.0075(5)
C10B 0.0222(7) 0.0197(7) 0.0159(7) 0.0025(5) -0.0022(5) 0.0047(6)
C11B 0.0252(7) 0.0185(7) 0.0155(7) 0.0071(5) 0.0018(5) 0.0025(6)
C12B 0.0141(7) 0.0180(7) 0.0188(7) 0.0022(5) 0.0036(5) 0.0031(5)
O1C 0.0166(5) 0.0172(5) 0.0150(5) 0.0057(4) 0.0022(4) 0.0033(4)
O2C 0.0198(5) 0.0259(5) 0.0244(5) 0.0108(4) 0.0040(4) 0.0108(4)
O3C 0.0226(5) 0.0199(5) 0.0163(5) 0.0083(4) 0.0044(4) 0.0088(4)
O4C 0.0187(5) 0.0138(5) 0.0252(5) 0.0073(4) 0.0042(4) 0.0026(4)
O5C 0.0200(5) 0.0210(5) 0.0208(5) 0.0040(4) 0.0049(4) 0.0070(4)
C1C 0.0165(7) 0.0103(6) 0.0143(6) 0.0027(5) 0.0012(5) 0.0020(5)
C2C 0.0162(7) 0.0132(6) 0.0128(6) 0.0024(5) 0.0012(5) 0.0037(5)
C3C 0.0155(6) 0.0141(6) 0.0135(6) 0.0054(5) 0.0029(5) 0.0041(5)
C4C 0.0164(7) 0.0121(6) 0.0183(7) 0.0040(5) 0.0047(5) 0.0035(5)
C5C 0.0199(7) 0.0139(6) 0.0147(6) 0.0017(5) 0.0023(5) 0.0025(5)
C6C 0.0231(7) 0.0111(6) 0.0138(6) -0.0012(5) 0.0007(5) 0.0010(5)
C7C 0.0276(8) 0.0236(7) 0.0148(7) 0.0046(6) 0.0032(6) 0.0049(6)
C8C 0.0236(8) 0.0267(8) 0.0198(7) 0.0102(6) 0.0001(6) 0.0045(6)
C9C 0.0252(7) 0.0209(7) 0.0164(7) 0.0101(6) 0.0025(6) 0.0069(6)
C10C 0.0304(8) 0.0218(7) 0.0232(7) 0.0090(6) 0.0058(6) 0.0003(6)
C11C 0.0245(7) 0.0165(7) 0.0163(7) 0.0006(5) 0.0027(5) 0.0035(6)
C12C 0.0163(7) 0.0194(7) 0.0202(7) 0.0064(5) 0.0004(5) 0.0032(5)
O1D 0.0165(5) 0.0161(5) 0.0123(4) 0.0027(4) 0.0011(4) 0.0048(4)
O2D 0.0194(5) 0.0208(5) 0.0187(5) 0.0023(4) 0.0016(4) 0.0091(4)
O3D 0.0266(6) 0.0216(5) 0.0139(5) 0.0001(4) 0.0020(4) 0.0069(4)
O4D 0.0195(5) 0.0137(5) 0.0246(5) -0.0004(4) -0.0032(4) 0.0022(4)
O5D 0.0212(5) 0.0203(5) 0.0297(6) 0.0091(4) -0.0024(4) 0.0064(4)
C1D 0.0177(7) 0.0096(6) 0.0137(6) 0.0034(5) 0.0015(5) 0.0027(5)
C2D 0.0183(7) 0.0144(6) 0.0133(6) 0.0027(5) 0.0028(5) 0.0042(5)
C3D 0.0178(7) 0.0157(7) 0.0121(6) 0.0014(5) 0.0006(5) 0.0048(5)
C4D 0.0159(7) 0.0119(6) 0.0204(7) 0.0008(5) -0.0011(5) 0.0032(5)
C5D 0.0188(7) 0.0136(6) 0.0189(7) 0.0053(5) 0.0001(5) 0.0029(5)
C6D 0.0232(8) 0.0109(6) 0.0213(7) 0.0077(5) -0.0002(6) -0.0003(5)
C7D 0.0300(8) 0.0224(7) 0.0192(7) 0.0094(6) -0.0024(6) 0.0011(6)
C8D 0.0241(8) 0.0257(8) 0.0147(7) 0.0035(6) 0.0026(5) 0.0012(6)
C9D 0.0221(7) 0.0190(7) 0.0116(6) 0.0003(5) 0.0024(5) 0.0060(6)
C10D 0.0254(8) 0.0208(7) 0.0171(7) 0.0036(5) -0.0033(6) 0.0037(6)
C11D 0.0302(8) 0.0179(7) 0.0164(7) 0.0065(5) 0.0019(6) 0.0039(6)
C12D 0.0163(7) 0.0185(7) 0.0230(7) -0.0002(5) 0.0043(5) 0.0021(5)
O1E 0.0199(5) 0.0162(5) 0.0139(5) 0.0050(4) 0.0007(4) 0.0038(4)
O2E 0.0238(6) 0.0260(5) 0.0286(6) 0.0105(4) 0.0056(4) 0.0130(4)
O3E 0.0210(5) 0.0257(5) 0.0211(5) 0.0135(4) 0.0007(4) 0.0026(4)
O4E 0.0210(5) 0.0141(5) 0.0286(5) 0.0075(4) 0.0047(4) 0.0035(4)
C1E 0.0204(7) 0.0107(6) 0.0135(6) 0.0012(5) 0.0006(5) 0.0023(5)
C2E 0.0177(7) 0.0158(6) 0.0135(6) 0.0043(5) 0.0002(5) 0.0032(5)
C3E 0.0155(6) 0.0156(6) 0.0157(6) 0.0057(5) 0.0014(5) 0.0042(5)
C4E 0.0163(7) 0.0142(6) 0.0216(7) 0.0050(5) 0.0048(5) 0.0036(5)
C5E 0.0192(7) 0.0160(6) 0.0171(7) 0.0012(5) 0.0028(5) 0.0019(5)
C9E 0.0260(8) 0.0212(7) 0.0177(7) 0.0089(6) -0.0005(6) 0.0067(6)
C10E 0.0321(8) 0.0221(7) 0.0230(7) 0.0106(6) 0.0018(6) -0.0006(6)
C11E 0.0274(8) 0.0223(7) 0.0152(7) 0.0003(6) 0.0010(6) 0.0006(6)
C12E 0.0163(7) 0.0245(7) 0.0267(7) 0.0126(6) 0.0005(6) 0.0036(6)
O1W 0.0174(5) 0.0266(5) 0.0189(5) 0.0071(4) 0.0008(4) 0.0049(4)
O2W 0.0241(5) 0.0289(6) 0.0190(5) 0.0052(4) 0.0047(4) 0.0098(4)
O3W 0.0212(5) 0.0252(5) 0.0205(5) 0.0070(4) 0.0006(4) 0.0079(4)

loop_
_atom_type_symbol
_atom_type_description
_atom_type_scat_dispersion_real
_atom_type_scat_dispersion_imag
_atom_type_scat_source
C C 0.0181 0.0091 'International Tables Vol C Tables 4.2.6.8 and 6.1.1.4'
H H 0.0000 0.0000 'International Tables Vol C Tables 4.2.6.8 and 6.1.1.4'
O O 0.0492 0.0322 'International Tables Vol C Tables 4.2.6.8 and 6.1.1.4'

loop_
_geom_angle_atom_site_label_1
_geom_angle_atom_site_label_2
_geom_angle_atom_site_label_3
_geom_angle
C1 O1 C9 116.45(10)
O1 C1 C2 113.38(11)
O2 C1 O1 123.53(12)
O2 C1 C2 123.09(12)
C1 C2 C3 107.03(10)
C1 C2 C11 105.24(11)
C1 C2 C12 113.87(11)
C11 C2 C3 108.77(11)
C12 C2 C3 112.49(11)
C12 C2 C11 109.10(11)
O3 C3 C2 110.05(10)
O3 C3 C4 109.80(10)
C4 C3 C2 115.34(10)
O4 C4 C3 108.79(10)
O4 C4 C5 109.63(10)
C5 C4 C3 114.24(11)
C6 C5 C4 116.04(11)
O5 C6 C5 121.31(12)
O5 C6 C7 120.60(13)
C7 C6 C5 117.67(12)
C6 C7 C8 116.39(12)
C9 C8 C7 114.19(12)
O1 C9 C8 109.05(11)
O1 C9 C10 106.03(11)
C10 C9 C8 114.84(12)
C1A O1A C9A 116.93(10)
O1A C1A C2A 112.86(11)
O2A C1A O1A 123.97(12)
O2A C1A C2A 123.16(12)
C1A C2A C3A 107.08(10)
C1A C2A C11A 105.83(10)
C11A C2A C3A 109.13(11)
C12A C2A C1A 113.60(11)
C12A C2A C3A 111.32(11)
C12A C2A C11A 109.65(11)
O3A C3A C2A 107.38(10)
O3A C3A C4A 108.64(10)
C4A C3A C2A 115.79(11)
O4A C4A C3A 107.13(10)
O4A C4A C5A 106.81(10)
C5A C4A C3A 114.72(11)
C6A C5A C4A 115.97(12)
O5A C6A C5A 121.15(13)
O5A C6A C7A 121.22(13)
C7A C6A C5A 117.30(13)
C6A C7A C8A 115.41(12)
C9A C8A C7A 114.55(12)
O1A C9A C8A 109.61(11)
O1A C9A C10A 105.33(11)
C10A C9A C8A 114.58(12)
C1B O1B C9B 117.00(10)
O1B C1B C2B 113.07(11)
O2B C1B O1B 123.93(12)
O2B C1B C2B 123.00(12)
C1B C2B C3B 106.81(10)
C1B C2B C11B 106.07(10)
C1B C2B C12B 113.99(11)
C11B C2B C3B 109.18(11)
C12B C2B C3B 111.21(11)
C12B C2B C11B 109.36(11)
O3B C3B C2B 107.82(10)
O3B C3B C4B 108.36(10)
C4B C3B C2B 115.66(11)
O4B C4B C3B 106.90(10)
O4B C4B C5B 106.90(10)
C5B C4B C3B 114.79(11)
C6B C5B C4B 115.79(11)
O5B C6B C5B 121.28(13)
O5B C6B C7B 121.05(13)
C7B C6B C5B 117.32(12)
C6B C7B C8B 115.64(12)
C9B C8B C7B 114.31(12)
O1B C9B C8B 109.40(10)
O1B C9B C10B 105.26(11)
C10B C9B C8B 114.22(12)
C1C O1C C9C 116.84(10)
O1C C1C C2C 113.54(11)
O2C C1C O1C 123.57(12)
O2C C1C C2C 122.89(12)
C1C C2C C3C 106.90(10)
C1C C2C C11C 105.59(11)
C1C C2C C12C 113.88(11)
C11C C2C C3C 108.84(11)
C12C C2C C3C 112.42(11)
C12C C2C C11C 108.90(11)
O3C C3C C2C 109.94(10)
O3C C3C C4C 109.77(10)
C4C C3C C2C 115.14(10)
O4C C4C C3C 108.36(10)
O4C C4C C5C 109.74(11)
C5C C4C C3C 114.48(11)
C6C C5C C4C 116.40(11)
O5C C6C C5C 121.33(12)
O5C C6C C7C 120.97(12)
C7C C6C C5C 117.26(12)
C6C C7C C8C 116.65(12)
C9C C8C C7C 114.31(12)
O1C C9C C8C 108.98(11)
O1C C9C C10C 106.01(11)
C10C C9C C8C 114.72(12)
C1D O1D C9D 116.95(10)
O1D C1D C2D 113.57(11)
O2D C1D O1D 123.89(12)
O2D C1D C2D 122.53(12)
C1D C2D C3D 106.66(10)
C1D C2D C11D 106.05(11)
C1D C2D C12D 114.06(11)
C11D C2D C3D 108.62(11)
C12D C2D C3D 112.18(11)
C12D C2D C11D 108.97(11)
O3D C3D C2D 110.13(11)
O3D C3D C4D 110.10(11)
C4D C3D C2D 114.62(11)
O4D C4D C3D 108.49(11)
O4D C4D C5D 109.94(11)
C5D C4D C3D 114.28(11)
C6D C5D C4D 116.33(11)
O5D C6D C5D 121.48(13)
O5D C6D C7D 121.19(13)
C7D C6D C5D 116.93(12)
C6D C7D C8D 116.55(12)
C9D C8D C7D 114.31(12)
O1D C9D C8D 108.62(11)
O1D C9D C10D 105.93(11)
C10D C9D C8D 114.47(12)
C1E O1E C9E 116.82(11)
O1E C1E C2E 112.76(11)
O2E C1E O1E 123.77(12)
O2E C1E C2E 123.47(12)
C1E C2E C3E 107.35(11)
C1E C2E C11E 105.76(11)
C11E C2E C3E 109.12(11)
C12E C2E C1E 113.33(11)
C12E C2E C3E 111.87(11)
C12E C2E C11E 109.17(12)
O3E C3E C2E 107.92(10)
O3E C3E C4E 108.32(11)
C4E C3E C2E 116.00(11)
O4E C4E C3E 107.28(11)
O4E C4E C5E 106.54(11)
C5E C4E C3E 114.41(11)
C4E C5E C6F 104.6(3)
C6E C5E C4E 117.94(14)
C6E C5E C6F 14.0(3)
O5E C6E C5E 119.57(18)
O5E C6E C7E 121.89(17)
C5E C6E C7E 118.21(18)
C6E C7E C8E 115.37(16)
C9E C8E C7E 113.60(17)
O5F C6F C5E 124.7(7)
O5F C6F C7F 125.4(9)
C7F C6F C5E 109.7(7)
C8F C7F C6F 116.9(7)
C7F C8F C9E 118.7(7)
O1E C9E C8E 110.43(13)
O1E C9E C8F 104.7(4)
O1E C9E C10E 105.33(11)
C8E C9E C8F 14.6(4)
C8E C9E C10E 115.62(14)
C10E C9E C8F 105.9(4)

loop_
_geom_bond_atom_site_label_1
_geom_bond_atom_site_label_2
_geom_bond_distance
O1 C1 1.3443(16)
O1 C9 1.4646(16)
O2 C1 1.2066(17)
O3 C3 1.4197(16)
O4 C4 1.4336(16)
O5 C6 1.2225(18)
C1 C2 1.5257(18)
C2 C3 1.5652(18)
C2 C11 1.5417(18)
C2 C12 1.5283(18)
C3 C4 1.5427(17)
C4 C5 1.5333(18)
C5 C6 1.5235(19)
C6 C7 1.5112(19)
C7 C8 1.542(2)
C8 C9 1.517(2)
C9 C10 1.510(2)
O1A C1A 1.3427(17)
O1A C9A 1.4676(15)
O2A C1A 1.2060(17)
O3A C3A 1.4260(15)
O4A C4A 1.4457(15)
O5A C6A 1.2135(18)
C1A C2A 1.5308(17)
C2A C3A 1.5555(18)
C2A C11A 1.5402(18)
C2A C12A 1.5301(18)
C3A C4A 1.5396(18)
C4A C5A 1.5289(18)
C5A C6A 1.5171(19)
C6A C7A 1.515(2)
C7A C8A 1.525(2)
C8A C9A 1.5228(19)
C9A C10A 1.5148(19)
O1B C1B 1.3405(16)
O1B C9B 1.4713(15)
O2B C1B 1.2080(17)
O3B C3B 1.4280(15)
O4B C4B 1.4445(15)
O5B C6B 1.2145(18)
C1B C2B 1.5308(17)
C2B C3B 1.5552(18)
C2B C11B 1.5383(18)
C2B C12B 1.5322(18)
C3B C4B 1.5387(18)
C4B C5B 1.5278(18)
C5B C6B 1.5234(19)
C6B C7B 1.516(2)
C7B C8B 1.530(2)
C8B C9B 1.5267(19)
C9B C10B 1.5150(19)
O1C C1C 1.3408(16)
O1C C9C 1.4637(16)
O2C C1C 1.2080(17)
O3C C3C 1.4226(16)
O4C C4C 1.4350(16)
O5C C6C 1.2164(18)
C1C C2C 1.5240(18)
C2C C3C 1.5654(17)
C2C C11C 1.5395(18)
C2C C12C 1.5290(18)
C3C C4C 1.5398(17)
C4C C5C 1.5330(18)
C5C C6C 1.5246(19)
C6C C7C 1.5125(19)
C7C C8C 1.541(2)
C8C C9C 1.524(2)
C9C C10C 1.508(2)
O1D C1D 1.3422(16)
O1D C9D 1.4692(15)
O2D C1D 1.2078(17)
O3D C3D 1.4221(16)
O4D C4D 1.4348(16)
O5D C6D 1.2162(18)
C1D C2D 1.5272(17)
C2D C3D 1.5645(18)
C2D C11D 1.5424(18)
C2D C12D 1.5298(19)
C3D C4D 1.5393(18)
C4D C5D 1.5316(19)
C5D C6D 1.5265(19)
C6D C7D 1.511(2)
C7D C8D 1.540(2)
C8D C9D 1.529(2)
C9D C10D 1.5090(19)
O1E C1E 1.3445(16)
O1E C9E 1.4647(16)
O2E C1E 1.2033(17)
O3E C3E 1.4266(16)
O4E C4E 1.4429(16)
O5E C6E 1.233(3)
O5F C6F 1.264(11)
C1E C2E 1.5322(18)
C2E C3E 1.5538(18)
C2E C11E 1.5356(18)
C2E C12E 1.5279(19)
C3E C4E 1.5445(18)
C4E C5E 1.5297(19)
C5E C6E 1.513(2)
C5E C6F 1.615(9)
C6E C7E 1.514(3)
C7E C8E 1.529(3)
C8E C9E 1.512(2)
C6F C7F 1.548(10)
C7F C8F 1.521(11)
C8F C9E 1.623(8)
C9E C10E 1.517(2)

loop_
_geom_hbond_atom_site_label_D
_geom_hbond_atom_site_label_H
_geom_hbond_atom_site_label_A
_geom_hbond_distance_DH
_geom_hbond_distance_HA
_geom_hbond_distance_DA
_geom_hbond_angle_DHA
_geom_hbond_site_symmetry_A
O3 H3 O4C 0.84 1.93 2.7561(14) 165.4 1_455
O4 H4 O4B 0.84 1.90 2.7279(14) 166.6 1_455
O3A H3AA O1W 0.84 1.90 2.7353(14) 175.5 .
O4A H4AA O3B 0.84 1.94 2.7572(13) 163.4 .
O3B H3B O3W 0.84 1.89 2.7331(14) 176.3 .
O4B H4B O3A 0.84 1.94 2.7490(13) 162.7 .
O3C H3C O4 0.84 1.94 2.7582(14) 165.0 1_655
O4C H4C O4A 0.84 1.92 2.7429(14) 167.0 1_655
O3D H3D O4D 0.84 1.91 2.7308(14) 164.9 2_666
O4D H4D O4E 0.84 1.89 2.7236(14) 169.6 .
O3E H3E O2W 0.84 1.91 2.7412(14) 168.8 2_666
O4E H4E O3E 0.84 1.96 2.7522(14) 158.0 2_766
O1W H1WA O3C 0.85 2.09 2.9305(14) 171.3 1_455
O1W H1WB O5 0.85 2.11 2.9439(15) 167.7 .
O2W H2WA O3D 0.85 2.05 2.9028(15) 176.3 2_666
O2W H2WB O5D 0.85 2.11 2.9518(15) 169.3 .
O3W H3WA O5C 0.85 2.07 2.9156(14) 171.6 .
O3W H3WB O3 0.85 2.10 2.9477(14) 173.0 1_655

loop_
_geom_torsion_atom_site_label_1
_geom_torsion_atom_site_label_2
_geom_torsion_atom_site_label_3
_geom_torsion_atom_site_label_4
_geom_torsion
O1 C1 C2 C3 -116.75(12)
O1 C1 C2 C11 127.63(12)
O1 C1 C2 C12 8.20(16)
O2 C1 C2 C3 62.55(16)
O2 C1 C2 C11 -53.07(16)
O2 C1 C2 C12 -172.50(12)
O3 C3 C4 O4 47.40(14)
O3 C3 C4 C5 170.24(11)
O4 C4 C5 C6 -132.98(11)
O5 C6 C7 C8 -134.02(14)
C1 O1 C9 C8 -80.80(14)
C1 O1 C9 C10 155.03(11)
C1 C2 C3 O3 -162.93(10)
C1 C2 C3 C4 72.20(14)
C2 C3 C4 O4 172.40(10)
C2 C3 C4 C5 -64.76(15)
C3 C4 C5 C6 104.64(13)
C4 C5 C6 O5 26.94(18)
C4 C5 C6 C7 -160.51(12)
C5 C6 C7 C8 53.37(17)
C6 C7 C8 C9 63.08(17)
C7 C8 C9 O1 -50.74(16)
C7 C8 C9 C10 68.06(16)
C9 O1 C1 O2 -2.48(18)
C9 O1 C1 C2 176.82(11)
C11 C2 C3 O3 -49.70(14)
C11 C2 C3 C4 -174.57(11)
C12 C2 C3 O3 71.28(13)
C12 C2 C3 C4 -53.59(15)
O1A C1A C2A C3A 117.72(11)
O1A C1A C2A C11A -125.95(12)
O1A C1A C2A C12A -5.60(15)
O2A C1A C2A C3A -62.20(16)
O2A C1A C2A C11A 54.13(16)
O2A C1A C2A C12A 174.48(12)
O3A C3A C4A O4A -55.05(13)
O3A C3A C4A C5A -173.41(11)
O4A C4A C5A C6A 139.08(11)
O5A C6A C7A C8A 127.08(15)
C1A O1A C9A C8A 75.82(14)
C1A O1A C9A C10A -160.43(11)
C1A C2A C3A O3A 166.50(10)
C1A C2A C3A C4A -71.95(14)
C2A C3A C4A O4A -175.92(10)
C2A C3A C4A C5A 65.71(15)
C3A C4A C5A C6A -102.38(14)
C4A C5A C6A O5A -25.57(18)
C4A C5A C6A C7A 160.97(12)
C5A C6A C7A C8A -59.47(17)
C6A C7A C8A C9A -61.17(17)
C7A C8A C9A O1A 53.47(16)
C7A C8A C9A C10A -64.68(16)
C9A O1A C1A O2A 4.07(18)
C9A O1A C1A C2A -175.84(10)
C11A C2A C3A O3A 52.38(13)
C11A C2A C3A C4A 173.93(11)
C12A C2A C3A O3A -68.78(13)
C12A C2A C3A C4A 52.77(15)
O1B C1B C2B C3B -119.67(11)
O1B C1B C2B C11B 123.96(11)
O1B C1B C2B C12B 3.57(15)
O2B C1B C2B C3B 60.02(16)
O2B C1B C2B C11B -56.35(16)
O2B C1B C2B C12B -176.73(12)
O3B C3B C4B O4B 57.26(13)
O3B C3B C4B C5B 175.61(10)
O4B C4B C5B C6B -139.78(11)
O5B C6B C7B C8B -131.50(14)
C1B O1B C9B C8B -77.93(14)
C1B O1B C9B C10B 158.91(11)
C1B C2B C3B O3B -166.51(10)
C1B C2B C3B C4B 72.06(14)
C2B C3B C4B O4B 178.40(10)
C2B C3B C4B C5B -63.25(15)
C3B C4B C5B C6B 101.87(13)
C4B C5B C6B O5B 24.81(18)
C4B C5B C6B C7B -161.91(11)
C5B C6B C7B C8B 55.20(17)
C6B C7B C8B C9B 63.23(16)
C7B C8B C9B O1B -51.46(15)
C7B C8B C9B C10B 66.22(15)
C9B O1B C1B O2B -4.40(18)
C9B O1B C1B C2B 175.29(10)
C11B C2B C3B O3B -52.23(13)
C11B C2B C3B C4B -173.66(11)
C12B C2B C3B O3B 68.54(13)
C12B C2B C3B C4B -52.89(15)
O1C C1C C2C C3C 117.33(11)
O1C C1C C2C C11C -126.87(11)
O1C C1C C2C C12C -7.45(16)
O2C C1C C2C C3C -62.00(16)
O2C C1C C2C C11C 53.79(16)
O2C C1C C2C C12C 173.22(12)
O3C C3C C4C O4C -48.94(14)
O3C C3C C4C C5C -171.77(11)
O4C C4C C5C C6C 133.21(11)
O5C C6C C7C C8C 135.86(14)
C1C O1C C9C C8C 82.14(14)
C1C O1C C9C C10C -153.89(11)
C1C C2C C3C O3C 162.96(10)
C1C C2C C3C C4C -72.44(14)
C2C C3C C4C O4C -173.63(10)
C2C C3C C4C C5C 63.54(15)
C3C C4C C5C C6C -104.71(13)
C4C C5C C6C O5C -26.61(18)
C4C C5C C6C C7C 160.86(11)
C5C C6C C7C C8C -51.58(17)
C6C C7C C8C C9C -63.20(17)
C7C C8C C9C O1C 49.82(15)
C7C C8C C9C C10C -68.83(16)
C9C O1C C1C O2C 2.83(18)
C9C O1C C1C C2C -176.50(10)
C11C C2C C3C O3C 49.36(14)
C11C C2C C3C C4C 173.96(11)
C12C C2C C3C O3C -71.38(13)
C12C C2C C3C C4C 53.22(15)
O1D C1D C2D C3D -118.65(12)
O1D C1D C2D C11D 125.71(12)
O1D C1D C2D C12D 5.77(16)
O2D C1D C2D C3D 60.61(16)
O2D C1D C2D C11D -55.04(16)
O2D C1D C2D C12D -174.97(12)
O3D C3D C4D O4D 47.40(14)
O3D C3D C4D C5D 170.44(11)
O4D C4D C5D C6D -133.66(12)
O5D C6D C7D C8D -135.25(14)
C1D O1D C9D C8D -80.94(14)
C1D O1D C9D C10D 155.65(11)
C1D C2D C3D O3D -160.80(11)
C1D C2D C3D C4D 74.41(14)
C2D C3D C4D O4D 172.20(10)
C2D C3D C4D C5D -64.76(15)
C3D C4D C5D C6D 104.08(14)
C4D C5D C6D O5D 26.49(18)
C4D C5D C6D C7D -160.66(12)
C5D C6D C7D C8D 51.88(17)
C6D C7D C8D C9D 64.40(17)
C7D C8D C9D O1D -50.64(15)
C7D C8D C9D C10D 67.49(16)
C9D O1D C1D O2D -4.24(18)
C9D O1D C1D C2D 175.01(10)
C11D C2D C3D O3D -46.88(14)
C11D C2D C3D C4D -171.67(11)
C12D C2D C3D O3D 73.63(14)
C12D C2D C3D C4D -51.15(15)
O1E C1E C2E C3E -115.91(12)
O1E C1E C2E C11E 127.69(12)
O1E C1E C2E C12E 8.13(16)
O2E C1E C2E C3E 63.91(16)
O2E C1E C2E C11E -52.49(17)
O2E C1E C2E C12E -172.05(13)
O3E C3E C4E O4E 55.39(13)
O3E C3E C4E C5E 173.33(11)
O4E C4E C5E C6E -139.22(13)
O4E C4E C5E C6F -134.8(3)
O5E C6E C7E C8E -126.8(2)
O5F C6F C7F C8F -131.5(10)
C1E O1E C9E C8E -76.07(16)
C1E O1E C9E C8F -90.2(4)
C1E O1E C9E C10E 158.44(11)
C1E C2E C3E O3E -166.69(10)
C1E C2E C3E C4E 71.62(14)
C2E C3E C4E O4E 176.86(11)
C2E C3E C4E C5E -65.20(15)
C3E C4E C5E C6E 102.42(15)
C3E C4E C5E C6F 106.8(3)
C4E C5E C6E O5E 25.7(2)
C4E C5E C6E C7E -160.77(15)
C4E C5E C6F O5F 18.7(9)
C4E C5E C6F C7F -165.8(5)
C5E C6E C7E C8E 59.8(2)
C5E C6F C7F C8F 53.0(9)
C6E C5E C6F O5F -178(2)
C6E C5E C6F C7F -2.1(11)
C6E C7E C8E C9E 60.0(2)
C7E C8E C9E O1E -54.07(19)
C7E C8E C9E C8F 15.2(15)
C7E C8E C9E C10E 65.4(2)
C6F C5E C6E O5E 7.7(14)
C6F C5E C6E C7E -178.8(16)
C6F C7F C8F C9E 59.6(11)
C7F C8F C9E O1E -44.0(8)
C7F C8F C9E C8E -159(2)
C7F C8F C9E C10E 67.0(8)
C9E O1E C1E O2E -3.34(19)
C9E O1E C1E C2E 176.48(11)
C11E C2E C3E O3E -52.53(14)
C11E C2E C3E C4E -174.21(12)
C12E C2E C3E O3E 68.38(13)
C12E C2E C3E C4E -53.30(15)
